data_7155751
loop_
_publ_author_name
'Peng, Xiansha'
'Huang, Danfeng'
'Wang, Ke-Hu'
'Wang, Yalin'
'Wang, Juanjuan'
'Su, Yingpeng'
'Hu, Yulai'

_publ_section_title
;
 Synthesis of Trifluoromethylated Pyrazolidines by [3+2] Cycloaddition
;
_journal_name_full 'Org. Biomol. Chem.'
_journal_paper_doi 10.1039/C7OB01299C
_journal_year 2017
_chemical_formula_moiety 'C17 H14 F3 N3 O3'
_chemical_formula_sum 'C17 H14 F3 N3 O3'
_chemical_formula_weight 365.31
_space_group_crystal_system monoclinic
_space_group_IT_number 14
_space_group_name_Hall '-P 2yn'
_space_group_name_H-M_alt 'P 1 21/n 1'
_symmetry_space_group_name_Hall '-P 2yn'
_symmetry_space_group_name_H-M 'P 1 21/n 1'
_atom_sites_solution_hydrogens mixed
_atom_sites_solution_primary direct
_audit_creation_date 2016-11-25
_audit_creation_method
;
Olex2 1.2
(compiled 2016.11.07 svn.r3352 for OlexSys, GUI svn.r5261)
;
_audit_update_record
;
2017-03-13 deposited with the CCDC.
2017-06-27 downloaded from the CCDC.
;
_cell_angle_alpha 90
_cell_angle_beta 102.064(8)
_cell_angle_gamma 90
_cell_formula_units_Z 4
_cell_length_a 5.6912(4)
_cell_length_b 25.2938(19)
_cell_length_c 11.9374(9)
_cell_measurement_reflns_used 890
_cell_measurement_temperature 292.76(10)
_cell_measurement_theta_max 21.3400
_cell_measurement_theta_min 3.7930
_cell_volume 1680.5(2)
_computing_cell_refinement
;
CrysAlisPro, Agilent Technologies,
Version 1.171.36.28 (release 01-02-2013 CrysAlis171 .NET)
(compiled Feb  1 2013,16:14:44)
;
_computing_data_collection
;
CrysAlisPro, Agilent Technologies,
Version 1.171.36.28 (release 01-02-2013 CrysAlis171 .NET)
(compiled Feb  1 2013,16:14:44)
;
_computing_data_reduction
;
CrysAlisPro, Agilent Technologies,
Version 1.171.36.28 (release 01-02-2013 CrysAlis171 .NET)
(compiled Feb  1 2013,16:14:44)
;
_computing_molecular_graphics 'Olex2 (Dolomanov et al., 2009)'
_computing_publication_material 'Olex2 (Dolomanov et al., 2009)'
_computing_structure_refinement 'ShelXL (Sheldrick, 2015)'
_computing_structure_solution 'ShelXS (Sheldrick, 2008)'
_diffrn_ambient_temperature 292.76(10)
_diffrn_detector_area_resol_mean 16.0733
_diffrn_measured_fraction_theta_full 0.998
_diffrn_measured_fraction_theta_max 0.998
_diffrn_measurement_details
;
#__ type_ start__ end____ width___ exp.time_
  1 omega  -47.00   16.00   1.5000    5.0000
omega____ theta____ kappa____ phi______ frames
    -       22.6305  -57.0000 -150.0000 42

#__ type_ start__ end____ width___ exp.time_
  2 omega  -47.00   53.50   1.5000    5.0000
omega____ theta____ kappa____ phi______ frames
    -       22.6305  -77.0000  120.0000 67

#__ type_ start__ end____ width___ exp.time_
  3 omega  -14.00   49.00   1.5000    5.0000
omega____ theta____ kappa____ phi______ frames
    -       22.6305  -38.0000  -60.0000 42
;
_diffrn_measurement_device_type 'SuperNova, Dual, Cu at zero, Eos'
_diffrn_measurement_method '\w scans'
_diffrn_orient_matrix_UB_11 -0.0724022000
_diffrn_orient_matrix_UB_12 0.0229294000
_diffrn_orient_matrix_UB_13 -0.0016886000
_diffrn_orient_matrix_UB_21 -0.0247692000
_diffrn_orient_matrix_UB_22 -0.0067765000
_diffrn_orient_matrix_UB_23 0.0540076000
_diffrn_orient_matrix_UB_31 0.1019804000
_diffrn_orient_matrix_UB_32 0.0146341000
_diffrn_orient_matrix_UB_33 0.0277712000
_diffrn_radiation_monochromator mirror
_diffrn_radiation_type MoK\a
_diffrn_radiation_wavelength 0.71073
_diffrn_reflns_av_R_equivalents 0.0422
_diffrn_reflns_av_unetI/netI 0.0817
_diffrn_reflns_Laue_measured_fraction_full 0.998
_diffrn_reflns_Laue_measured_fraction_max 0.998
_diffrn_reflns_limit_h_max 7
_diffrn_reflns_limit_h_min -5
_diffrn_reflns_limit_k_max 31
_diffrn_reflns_limit_k_min -24
_diffrn_reflns_limit_l_max 14
_diffrn_reflns_limit_l_min -13
_diffrn_reflns_number 6343
_diffrn_reflns_point_group_measured_fraction_full 0.998
_diffrn_reflns_point_group_measured_fraction_max 0.998
_diffrn_reflns_theta_full 25.500
_diffrn_reflns_theta_max 26.022
_diffrn_reflns_theta_min 3.490
_diffrn_source 'SuperNova (Mo) X-ray Source'
_exptl_absorpt_coefficient_mu 0.123
_exptl_absorpt_correction_T_max 1.00000
_exptl_absorpt_correction_T_min 0.78258
_exptl_absorpt_correction_type multi-scan
_exptl_absorpt_process_details
;
CrysAlisPro, Agilent Technologies,
Version 1.171.36.28 (release 01-02-2013 CrysAlis171 .NET)
(compiled Feb  1 2013,16:14:44)
Empirical absorption correction using spherical harmonics,
 implemented in SCALE3 ABSPACK scaling algorithm.
;
_exptl_crystal_colour 'clear light colourless'
_exptl_crystal_colour_lustre clear
_exptl_crystal_colour_modifier light
_exptl_crystal_colour_primary colourless
_exptl_crystal_density_diffrn 1.444
_exptl_crystal_description block
_exptl_crystal_F_000 752
_exptl_crystal_size_max 0.22
_exptl_crystal_size_mid 0.17
_exptl_crystal_size_min 0.14
_refine_diff_density_max 0.182
_refine_diff_density_min -0.243
_refine_diff_density_rms 0.048
_refine_ls_extinction_method none
_refine_ls_goodness_of_fit_ref 1.068
_refine_ls_hydrogen_treatment mixed
_refine_ls_matrix_type full
_refine_ls_number_parameters 239
_refine_ls_number_reflns 3289
_refine_ls_number_restraints 0
_refine_ls_restrained_S_all 1.068
_refine_ls_R_factor_all 0.1220
_refine_ls_R_factor_gt 0.0646
_refine_ls_shift/su_max 0.000
_refine_ls_shift/su_mean 0.000
_refine_ls_structure_factor_coef Fsqd
_refine_ls_weighting_details 'w=1/[\s^2^(Fo^2^)+(0.0416P)^2^] where P=(Fo^2^+2Fc^2^)/3'
_refine_ls_weighting_scheme calc
_refine_ls_wR_factor_gt 0.1172
_refine_ls_wR_factor_ref 0.1501
_reflns_Friedel_coverage 0.000
_reflns_number_gt 1780
_reflns_number_total 3289
_reflns_threshold_expression 'I > 2\s(I)'
_cod_data_source_file c7ob01299c2.cif
_cod_data_source_block pxs_1
_cod_database_code 7155751
_shelx_space_group_comment
;
The symmetry employed for this shelxl refinement is uniquely defined
by the following loop, which should always be used as a source of
symmetry information in preference to the above space-group names.
They are only intended as comments.
;
_reflns_odcompleteness_completeness 99.77
_reflns_odcompleteness_iscentric 1
_reflns_odcompleteness_theta 26.32
_olex2_refinement_description
;
1. Fixed Uiso
 At 1.2 times of:
  All C(H) groups
2.a Ternary CH refined with riding coordinates:
 C1(H1A), C2(H2), C3(H3)
2.b Aromatic/amide H refined with riding coordinates:
 C5(H5), C6(H6), C7(H7), C8(H8), C9(H9), C12(H12), C13(H13), C14(H14),
 C15(H15), C16(H16)
;
_shelx_shelxl_version_number 2014/7
_olex2_date_sample_data_collection 2016-11-15
_olex2_submission_special_instructions 'No special instructions were received'

loop_
_space_group_symop_operation_xyz
'x, y, z'
'-x+1/2, y+1/2, -z+1/2'
'-x, -y, -z'
'x-1/2, -y-1/2, z-1/2'

loop_
_atom_site_label
_atom_site_type_symbol
_atom_site_fract_x
_atom_site_fract_y
_atom_site_fract_z
_atom_site_U_iso_or_equiv
_atom_site_adp_type
_atom_site_occupancy
_atom_site_site_symmetry_order
_atom_site_calc_flag
_atom_site_refinement_flags_posn
F1 F 0.7152(4) -0.04634(7) 0.72268(18) 0.0813(7) Uani 1 1 d .
F2 F 0.8903(5) -0.02014(9) 0.88956(17) 0.0973(9) Uani 1 1 d .
F3 F 0.5571(4) 0.01546(9) 0.80658(19) 0.0834(7) Uani 1 1 d .
O1 O 1.1033(5) 0.07056(10) 0.5561(2) 0.0765(8) Uani 1 1 d .
O2 O 0.7883(5) 0.04762(11) 0.43266(19) 0.0823(9) Uani 1 1 d .
O3 O 0.4134(4) 0.14367(8) 0.80844(17) 0.0504(6) Uani 1 1 d .
N1 N 0.9644(5) 0.08237(10) 0.8083(2) 0.0409(7) Uani 1 1 d .
H1 H 1.091(6) 0.0982(13) 0.792(3) 0.069(12) Uiso 1 1 d .
N2 N 0.7683(4) 0.11789(9) 0.77071(19) 0.0368(6) Uani 1 1 d .
N3 N 0.8942(6) 0.05796(10) 0.5294(2) 0.0516(7) Uani 1 1 d .
C1 C 0.9052(5) 0.03626(11) 0.7347(2) 0.0433(8) Uani 1 1 d .
H1A H 1.0529 0.0201 0.7207 0.052 Uiso 1 1 calc R
C2 C 0.7498(5) 0.05583(11) 0.6208(2) 0.0401(7) Uani 1 1 d .
H2 H 0.6118 0.0322 0.5969 0.048 Uiso 1 1 calc R
C3 C 0.6612(5) 0.11166(11) 0.6480(2) 0.0390(7) Uani 1 1 d .
H3 H 0.4863 0.1100 0.6396 0.047 Uiso 1 1 calc R
C4 C 0.7173(5) 0.15640(12) 0.5747(2) 0.0418(8) Uani 1 1 d .
C5 C 0.9243(6) 0.18644(14) 0.6043(3) 0.0576(9) Uani 1 1 d .
H5 H 1.0321 0.1797 0.6729 0.069 Uiso 1 1 calc R
C6 C 0.9726(7) 0.22639(14) 0.5330(4) 0.0731(12) Uani 1 1 d .
H6 H 1.1135 0.2460 0.5532 0.088 Uiso 1 1 calc R
C7 C 0.8132(9) 0.23706(15) 0.4330(3) 0.0762(12) Uani 1 1 d .
H7 H 0.8460 0.2638 0.3850 0.091 Uiso 1 1 calc R
C8 C 0.6053(8) 0.20837(16) 0.4035(3) 0.0762(13) Uani 1 1 d .
H8 H 0.4958 0.2160 0.3359 0.091 Uiso 1 1 calc R
C9 C 0.5583(6) 0.16814(13) 0.4740(3) 0.0577(10) Uani 1 1 d .
H9 H 0.4172 0.1487 0.4531 0.069 Uiso 1 1 calc R
C10 C 0.6242(5) 0.13096(11) 0.8449(2) 0.0381(7) Uani 1 1 d .
C11 C 0.7352(5) 0.13342(11) 0.9694(2) 0.0388(7) Uani 1 1 d .
C12 C 0.6059(6) 0.11651(13) 1.0482(3) 0.0549(9) Uani 1 1 d .
H12 H 0.4557 0.1011 1.0232 0.066 Uiso 1 1 calc R
C13 C 0.6987(7) 0.12240(15) 1.1644(3) 0.0700(11) Uani 1 1 d .
H13 H 0.6126 0.1100 1.2172 0.084 Uiso 1 1 calc R
C14 C 0.9168(7) 0.14640(15) 1.2017(3) 0.0660(11) Uani 1 1 d .
H14 H 0.9780 0.1507 1.2797 0.079 Uiso 1 1 calc R
C15 C 1.0447(6) 0.16409(15) 1.1237(3) 0.0640(11) Uani 1 1 d .
H15 H 1.1916 0.1809 1.1491 0.077 Uiso 1 1 calc R
C16 C 0.9570(5) 0.15716(12) 1.0075(3) 0.0508(9) Uani 1 1 d .
H16 H 1.0466 0.1684 0.9552 0.061 Uiso 1 1 calc R
C17 C 0.7676(7) -0.00361(14) 0.7904(3) 0.0601(10) Uani 1 1 d .

loop_
_atom_site_aniso_label
_atom_site_aniso_U_11
_atom_site_aniso_U_22
_atom_site_aniso_U_33
_atom_site_aniso_U_23
_atom_site_aniso_U_13
_atom_site_aniso_U_12
F1 0.1114(18) 0.0480(12) 0.0806(15) -0.0006(11) 0.0115(14) -0.0145(12)
F2 0.144(2) 0.0792(15) 0.0589(14) 0.0253(12) -0.0004(15) -0.0028(15)
F3 0.0827(16) 0.0751(15) 0.1054(18) 0.0094(12) 0.0496(14) -0.0139(13)
O1 0.0638(17) 0.087(2) 0.089(2) -0.0079(16) 0.0389(15) -0.0129(15)
O2 0.112(2) 0.097(2) 0.0372(13) -0.0123(13) 0.0145(15) 0.0129(17)
O3 0.0335(12) 0.0626(14) 0.0544(13) -0.0070(11) 0.0073(11) 0.0051(11)
N1 0.0331(15) 0.0514(17) 0.0379(14) -0.0080(12) 0.0068(12) 0.0027(13)
N2 0.0291(13) 0.0450(15) 0.0359(13) 0.0003(11) 0.0057(11) 0.0012(12)
N3 0.066(2) 0.0437(16) 0.0477(17) -0.0043(13) 0.0169(16) 0.0020(15)
C1 0.0409(18) 0.0468(18) 0.0423(17) -0.0060(14) 0.0088(15) -0.0003(15)
C2 0.0369(17) 0.0443(18) 0.0386(16) -0.0029(14) 0.0068(14) -0.0088(14)
C3 0.0304(16) 0.0473(18) 0.0375(15) -0.0010(14) 0.0031(14) -0.0017(14)
C4 0.0406(18) 0.0449(18) 0.0417(17) -0.0003(14) 0.0130(15) 0.0039(15)
C5 0.053(2) 0.054(2) 0.065(2) 0.0089(18) 0.0098(19) 0.0007(18)
C6 0.078(3) 0.049(2) 0.097(3) 0.010(2) 0.030(3) -0.003(2)
C7 0.118(4) 0.050(2) 0.073(3) 0.017(2) 0.047(3) 0.016(3)
C8 0.113(4) 0.063(3) 0.049(2) 0.0156(19) 0.009(2) 0.014(3)
C9 0.064(2) 0.061(2) 0.0427(19) -0.0006(16) 0.0002(18) 0.0046(19)
C10 0.0341(17) 0.0400(17) 0.0411(17) -0.0024(13) 0.0103(15) -0.0030(14)
C11 0.0376(18) 0.0432(18) 0.0391(16) -0.0039(13) 0.0163(14) 0.0005(14)
C12 0.051(2) 0.069(2) 0.0490(19) -0.0040(17) 0.0199(17) -0.0051(18)
C13 0.078(3) 0.091(3) 0.049(2) 0.0049(19) 0.031(2) 0.005(2)
C14 0.068(3) 0.092(3) 0.0384(19) -0.0080(19) 0.0123(19) 0.012(2)
C15 0.050(2) 0.086(3) 0.054(2) -0.0259(19) 0.0070(19) -0.006(2)
C16 0.046(2) 0.059(2) 0.0488(19) -0.0054(16) 0.0137(17) -0.0094(17)
C17 0.069(3) 0.051(2) 0.058(2) 0.0092(18) 0.007(2) -0.002(2)

loop_
_atom_type_symbol
_atom_type_description
_atom_type_scat_dispersion_real
_atom_type_scat_dispersion_imag
_atom_type_scat_source
C C 0.0033 0.0016 'International Tables Vol C Tables 4.2.6.8 and 6.1.1.4'
H H 0.0000 0.0000 'International Tables Vol C Tables 4.2.6.8 and 6.1.1.4'
F F 0.0171 0.0103 'International Tables Vol C Tables 4.2.6.8 and 6.1.1.4'
N N 0.0061 0.0033 'International Tables Vol C Tables 4.2.6.8 and 6.1.1.4'
O O 0.0106 0.0060 'International Tables Vol C Tables 4.2.6.8 and 6.1.1.4'

loop_
_geom_angle_atom_site_label_1
_geom_angle_atom_site_label_2
_geom_angle_atom_site_label_3
_geom_angle
N2 N1 H1 105(2)
N2 N1 C1 104.3(2)
C1 N1 H1 109(2)
N1 N2 C3 112.2(2)
C10 N2 N1 118.9(2)
C10 N2 C3 119.3(2)
O1 N3 O2 125.0(3)
O1 N3 C2 118.5(3)
O2 N3 C2 116.5(3)
N1 C1 H1A 109.8
N1 C1 C2 107.0(2)
N1 C1 C17 110.2(3)
C2 C1 H1A 109.8
C17 C1 H1A 109.8
C17 C1 C2 110.3(2)
N3 C2 C1 110.7(2)
N3 C2 H2 109.8
N3 C2 C3 111.8(2)
C1 C2 H2 109.8
C1 C2 C3 105.0(2)
C3 C2 H2 109.8
N2 C3 C2 102.7(2)
N2 C3 H3 107.9
N2 C3 C4 113.8(2)
C2 C3 H3 107.9
C4 C3 C2 116.3(3)
C4 C3 H3 107.9
C5 C4 C3 122.5(3)
C9 C4 C3 119.3(3)
C9 C4 C5 118.3(3)
C4 C5 H5 119.6
C4 C5 C6 120.7(3)
C6 C5 H5 119.6
C5 C6 H6 120.0
C7 C6 C5 120.0(4)
C7 C6 H6 120.0
C6 C7 H7 120.0
C6 C7 C8 120.0(4)
C8 C7 H7 120.0
C7 C8 H8 120.0
C7 C8 C9 120.0(3)
C9 C8 H8 120.0
C4 C9 C8 121.0(3)
C4 C9 H9 119.5
C8 C9 H9 119.5
O3 C10 N2 120.5(3)
O3 C10 C11 121.4(3)
N2 C10 C11 118.0(2)
C12 C11 C10 119.5(3)
C12 C11 C16 119.4(3)
C16 C11 C10 120.8(3)
C11 C12 H12 119.9
C11 C12 C13 120.2(3)
C13 C12 H12 119.9
C12 C13 H13 119.9
C14 C13 C12 120.2(4)
C14 C13 H13 119.9
C13 C14 H14 120.1
C13 C14 C15 119.8(3)
C15 C14 H14 120.1
C14 C15 H15 119.7
C14 C15 C16 120.5(3)
C16 C15 H15 119.7
C11 C16 H16 120.1
C15 C16 C11 119.8(3)
C15 C16 H16 120.1
F1 C17 C1 110.0(3)
F2 C17 F1 107.2(3)
F2 C17 F3 107.9(3)
F2 C17 C1 112.5(3)
F3 C17 F1 106.4(3)
F3 C17 C1 112.5(3)

loop_
_geom_bond_atom_site_label_1
_geom_bond_atom_site_label_2
_geom_bond_distance
F1 C17 1.345(4)
F2 C17 1.311(3)
F3 C17 1.343(4)
O1 N3 1.209(3)
O2 N3 1.214(3)
O3 C10 1.230(3)
N1 H1 0.88(3)
N1 N2 1.430(3)
N1 C1 1.456(4)
N2 C3 1.472(3)
N2 C10 1.367(4)
N3 C2 1.498(4)
C1 H1A 0.9800
C1 C2 1.541(4)
C1 C17 1.513(4)
C2 H2 0.9800
C2 C3 1.557(4)
C3 H3 0.9800
C3 C4 1.505(4)
C4 C5 1.384(4)
C4 C9 1.377(4)
C5 H5 0.9300
C5 C6 1.385(5)
C6 H6 0.9300
C6 C7 1.367(5)
C7 H7 0.9300
C7 C8 1.370(5)
C8 H8 0.9300
C8 C9 1.382(5)
C9 H9 0.9300
C10 C11 1.491(4)
C11 C12 1.377(4)
C11 C16 1.386(4)
C12 H12 0.9300
C12 C13 1.386(4)
C13 H13 0.9300
C13 C14 1.370(5)
C14 H14 0.9300
C14 C15 1.371(5)
C15 H15 0.9300
C15 C16 1.383(4)
C16 H16 0.9300

loop_
_geom_torsion_atom_site_label_1
_geom_torsion_atom_site_label_2
_geom_torsion_atom_site_label_3
_geom_torsion_atom_site_label_4
_geom_torsion
O1 N3 C2 C1 -35.6(4)
O1 N3 C2 C3 81.1(3)
O2 N3 C2 C1 145.7(3)
O2 N3 C2 C3 -97.6(3)
O3 C10 C11 C12 41.8(4)
O3 C10 C11 C16 -131.9(3)
N1 N2 C3 C2 19.0(3)
N1 N2 C3 C4 -107.6(3)
N1 N2 C10 O3 -152.5(3)
N1 N2 C10 C11 32.2(4)
N1 C1 C2 N3 103.8(3)
N1 C1 C2 C3 -16.9(3)
N1 C1 C17 F1 -179.4(3)
N1 C1 C17 F2 -60.0(4)
N1 C1 C17 F3 62.1(3)
N2 N1 C1 C2 28.1(3)
N2 N1 C1 C17 -91.9(3)
N2 C3 C4 C5 27.7(4)
N2 C3 C4 C9 -152.4(3)
N2 C10 C11 C12 -143.0(3)
N2 C10 C11 C16 43.3(4)
N3 C2 C3 N2 -120.7(2)
N3 C2 C3 C4 4.3(3)
C1 N1 N2 C3 -30.3(3)
C1 N1 N2 C10 115.9(3)
C1 C2 C3 N2 -0.7(3)
C1 C2 C3 C4 124.3(3)
C2 C1 C17 F1 62.6(4)
C2 C1 C17 F2 -178.0(3)
C2 C1 C17 F3 -55.9(4)
C2 C3 C4 C5 -91.4(3)
C2 C3 C4 C9 88.5(3)
C3 N2 C10 O3 -8.8(4)
C3 N2 C10 C11 176.0(2)
C3 C4 C5 C6 178.3(3)
C3 C4 C9 C8 -179.0(3)
C4 C5 C6 C7 1.0(6)
C5 C4 C9 C8 0.9(5)
C5 C6 C7 C8 0.2(6)
C6 C7 C8 C9 -0.9(6)
C7 C8 C9 C4 0.4(6)
C9 C4 C5 C6 -1.6(5)
C10 N2 C3 C2 -127.0(3)
C10 N2 C3 C4 106.5(3)
C10 C11 C12 C13 -174.9(3)
C10 C11 C16 C15 173.0(3)
C11 C12 C13 C14 1.8(6)
C12 C11 C16 C15 -0.7(5)
C12 C13 C14 C15 -0.7(6)
C13 C14 C15 C16 -1.0(6)
C14 C15 C16 C11 1.7(5)
C16 C11 C12 C13 -1.1(5)
C17 C1 C2 N3 -136.3(3)
C17 C1 C2 C3 103.0(3)
